data_4038316
loop_
_publ_author_name
'Chand-Thakuri, Pratibha'
'Landge, Vinod G.'
'Kapoor, Mohit'
'Young, Michael C.'

_publ_section_title
;
 One-Pot C-H Arylation/Lactamization Cascade Reaction of Free
 Benzylamines.
;
_journal_name_full 'The Journal of organic chemistry'
_journal_paper_doi 10.1021/acs.joc.0c00542
_journal_year 2020
_chemical_formula_sum 'C17 H16 F N O'
_chemical_formula_weight 269.31
_space_group_crystal_system monoclinic
_space_group_IT_number 14
_space_group_name_Hall '-P 2ybc'
_space_group_name_H-M_alt 'P 1 21/c 1'
_atom_sites_solution_hydrogens difmap
_audit_creation_method SHELXL-2017/1
_cell_angle_alpha 90
_cell_angle_beta 94.753(4)
_cell_angle_gamma 90
_cell_formula_units_Z 4
_cell_length_a 8.892(3)
_cell_length_b 10.123(3)
_cell_length_c 15.210(5)
_cell_measurement_reflns_used 9947
_cell_measurement_temperature 140(2)
_cell_measurement_theta_max 33.035
_cell_measurement_theta_min 2.419
_cell_volume 1364.4(8)
_computing_structure_refinement 'SHELXL-2017/1 (Sheldrick, 2017)'
_computing_structure_solution 'SHELXT 2014/5 (Sheldrick, 2014)'
_diffrn_ambient_temperature 140(2)
_diffrn_measured_fraction_theta_full 0.998
_diffrn_measured_fraction_theta_max 0.962
_diffrn_measurement_device_type 'Bruker APEXIII CCD'
_diffrn_measurement_method 'omega and phi scans'
_diffrn_radiation_type MoK\a
_diffrn_radiation_wavelength 0.71073
_diffrn_reflns_av_R_equivalents 0.0224
_diffrn_reflns_av_unetI/netI 0.0165
_diffrn_reflns_Laue_measured_fraction_full 0.998
_diffrn_reflns_Laue_measured_fraction_max 0.962
_diffrn_reflns_limit_h_max 13
_diffrn_reflns_limit_h_min -13
_diffrn_reflns_limit_k_max 15
_diffrn_reflns_limit_k_min -15
_diffrn_reflns_limit_l_max 22
_diffrn_reflns_limit_l_min -22
_diffrn_reflns_number 23924
_diffrn_reflns_point_group_measured_fraction_full 0.998
_diffrn_reflns_point_group_measured_fraction_max 0.962
_diffrn_reflns_theta_full 25.242
_diffrn_reflns_theta_max 33.132
_diffrn_reflns_theta_min 2.298
_diffrn_source 'fine-focus sealed tube'
_exptl_absorpt_coefficient_mu 0.091
_exptl_absorpt_correction_type multi-scan
_exptl_absorpt_process_details '(SADABS; Bruker, 2017)'
_exptl_crystal_colour 'translucent white'
_exptl_crystal_density_diffrn 1.311
_exptl_crystal_description prism
_exptl_crystal_F_000 568
_exptl_crystal_size_max 0.300
_exptl_crystal_size_mid 0.170
_exptl_crystal_size_min 0.060
_exptl_transmission_factor_max 0.995
_exptl_transmission_factor_min 0.932
_refine_diff_density_max 0.472
_refine_diff_density_min -0.253
_refine_diff_density_rms 0.051
_refine_ls_extinction_method none
_refine_ls_goodness_of_fit_ref 1.231
_refine_ls_hydrogen_treatment refall
_refine_ls_matrix_type full
_refine_ls_number_parameters 245
_refine_ls_number_reflns 4998
_refine_ls_number_restraints 0
_refine_ls_restrained_S_all 1.231
_refine_ls_R_factor_all 0.0469
_refine_ls_R_factor_gt 0.0405
_refine_ls_shift/su_max 0.000
_refine_ls_shift/su_mean 0.000
_refine_ls_structure_factor_coef Fsqd
_refine_ls_weighting_details 'w=1/[\s^2^(Fo^2^)+(0.1000P)^2^] where P=(Fo^2^+2Fc^2^)/3'
_refine_ls_weighting_scheme calc
_refine_ls_wR_factor_gt 0.1399
_refine_ls_wR_factor_ref 0.1460
_reflns_Friedel_coverage 0.000
_reflns_number_gt 4379
_reflns_number_total 4998
_reflns_threshold_expression 'I > 2\s(I)'
_cod_data_source_file jo0c00542_si_004.cif
_cod_data_source_block PCT_02_178_0m_a
_cod_original_cell_volume 1364.4(7)
_cod_original_sg_symbol_H-M 'P 21/c'
_cod_database_code 4038316
_shelx_shelxl_version_number 2017/1
_shelx_space_group_comment
;
The symmetry employed for this shelxl refinement is uniquely defined
by the following loop, which should always be used as a source of
symmetry information in preference to the above space-group names.
They are only intended as comments.
;

loop_
_space_group_symop_operation_xyz
'x, y, z'
'-x, y+1/2, -z+1/2'
'-x, -y, -z'
'x, -y-1/2, z-1/2'

loop_
_atom_site_label
_atom_site_type_symbol
_atom_site_fract_x
_atom_site_fract_y
_atom_site_fract_z
_atom_site_U_iso_or_equiv
_atom_site_adp_type
_atom_site_occupancy
_atom_site_site_symmetry_order
_atom_site_calc_flag
_atom_site_refinement_flags_posn
_atom_site_refinement_flags_adp
_atom_site_refinement_flags_occupancy
_atom_site_disorder_assembly
_atom_site_disorder_group
F1 F 0.44915(7) 0.32920(5) 0.31233(4) 0.03239(15) Uani 1 1 d . . . . .
H1 H 0.0724(14) 0.4822(12) 0.4291(8) 0.028(3) Uiso 1 1 d . . . . .
O1 O 0.03146(6) 0.67088(5) 0.51683(4) 0.01870(13) Uani 1 1 d . . . . .
N1 N 0.12374(7) 0.55392(6) 0.40757(4) 0.01513(13) Uani 1 1 d . . . . .
C1 C 0.37730(8) 0.54602(7) 0.35585(4) 0.01491(14) Uani 1 1 d . . . . .
C2 C 0.48761(9) 0.44911(8) 0.34804(5) 0.02092(16) Uani 1 1 d . . . . .
C3 C 0.64023(9) 0.46504(9) 0.37291(6) 0.02753(19) Uani 1 1 d . . . . .
H3 H 0.7073(15) 0.3863(14) 0.3622(9) 0.035(3) Uiso 1 1 d . . . . .
C4 C 0.68927(9) 0.58399(10) 0.40893(6) 0.02825(19) Uani 1 1 d . . . . .
H4 H 0.7974(18) 0.5992(15) 0.4305(10) 0.050(4) Uiso 1 1 d . . . . .
C5 C 0.58577(9) 0.68446(9) 0.41783(6) 0.02327(17) Uani 1 1 d . . . . .
H5 H 0.6173(13) 0.7663(12) 0.4454(8) 0.025(3) Uiso 1 1 d . . . . .
C6 C 0.43167(8) 0.66856(7) 0.39043(5) 0.01601(14) Uani 1 1 d . . . . .
C7 C 0.33527(8) 0.78807(7) 0.39682(5) 0.01575(14) Uani 1 1 d . . . . .
C9 C 0.31606(10) 1.02753(8) 0.37972(6) 0.02617(18) Uani 1 1 d . . . . .
H9 H 0.3624(16) 1.1125(14) 0.3612(9) 0.037(3) Uiso 1 1 d . . . . .
C8 C 0.39618(9) 0.91042(8) 0.37408(6) 0.02260(17) Uani 1 1 d . . . . .
H8 H 0.5026(15) 0.9124(13) 0.3529(8) 0.034(3) Uiso 1 1 d . . . . .
C10 C 0.17146(10) 1.02614(7) 0.40879(6) 0.02274(17) Uani 1 1 d . . . . .
H10 H 0.1128(14) 1.1097(12) 0.4130(8) 0.027(3) Uiso 1 1 d . . . . .
C11 C 0.10955(9) 0.90617(7) 0.43190(5) 0.01820(15) Uani 1 1 d . . . . .
H11 H 0.0091(13) 0.9039(11) 0.4525(8) 0.023(3) Uiso 1 1 d . . . . .
C12 C 0.18893(8) 0.78799(7) 0.42563(4) 0.01444(14) Uani 1 1 d . . . . .
C13 C 0.11099(7) 0.66630(6) 0.45300(4) 0.01407(14) Uani 1 1 d . . . . .
C14 C 0.20758(7) 0.52710(7) 0.32908(4) 0.01453(14) Uani 1 1 d . . . . .
C15 C 0.15867(10) 0.38475(8) 0.30468(6) 0.02210(16) Uani 1 1 d . . . . .
H15C H 0.0492(16) 0.3867(14) 0.2939(9) 0.039(4) Uiso 1 1 d . . . . .
H15B H 0.1868(16) 0.3240(13) 0.3506(9) 0.033(3) Uiso 1 1 d . . . . .
H15A H 0.2021(15) 0.3561(14) 0.2475(9) 0.033(3) Uiso 1 1 d . . . . .
C16 C 0.15235(8) 0.61801(7) 0.25087(5) 0.01776(15) Uani 1 1 d . . . . .
H16B H 0.0468(13) 0.6047(11) 0.2366(7) 0.024(3) Uiso 1 1 d . . . . .
H16A H 0.1635(14) 0.7079(12) 0.2659(8) 0.026(3) Uiso 1 1 d . . . . .
C17 C 0.23614(10) 0.59712(9) 0.16843(5) 0.02403(17) Uani 1 1 d . . . . .
H17C H 0.3479(14) 0.6215(13) 0.1812(8) 0.034(3) Uiso 1 1 d . . . . .
H17B H 0.1925(14) 0.6550(13) 0.1165(8) 0.029(3) Uiso 1 1 d . . . . .
H17A H 0.2237(16) 0.4987(15) 0.1433(9) 0.046(4) Uiso 1 1 d . . . . .

loop_
_atom_site_aniso_label
_atom_site_aniso_U_11
_atom_site_aniso_U_22
_atom_site_aniso_U_33
_atom_site_aniso_U_23
_atom_site_aniso_U_13
_atom_site_aniso_U_12
F1 0.0306(3) 0.0160(2) 0.0517(4) -0.0034(2) 0.0103(2) 0.00539(18)
O1 0.0193(2) 0.0173(3) 0.0206(3) -0.00144(18) 0.0084(2) -0.00376(18)
N1 0.0158(3) 0.0124(3) 0.0179(3) -0.00037(19) 0.0052(2) -0.00257(19)
C1 0.0147(3) 0.0142(3) 0.0161(3) 0.0031(2) 0.0028(2) 0.0014(2)
C2 0.0206(3) 0.0166(3) 0.0261(4) 0.0043(3) 0.0053(3) 0.0045(2)
C3 0.0182(3) 0.0298(4) 0.0349(4) 0.0082(3) 0.0041(3) 0.0096(3)
C4 0.0147(3) 0.0370(5) 0.0326(4) 0.0067(3) -0.0008(3) 0.0031(3)
C5 0.0150(3) 0.0289(4) 0.0257(4) 0.0014(3) 0.0001(3) -0.0025(3)
C6 0.0134(3) 0.0171(3) 0.0177(3) 0.0021(2) 0.0026(2) -0.0006(2)
C7 0.0159(3) 0.0143(3) 0.0174(3) -0.0006(2) 0.0032(2) -0.0025(2)
C9 0.0324(4) 0.0146(3) 0.0330(4) 0.0015(3) 0.0115(3) -0.0051(3)
C8 0.0221(3) 0.0170(3) 0.0299(4) 0.0007(3) 0.0094(3) -0.0050(2)
C10 0.0295(4) 0.0139(3) 0.0256(4) 0.0006(3) 0.0070(3) 0.0010(3)
C11 0.0212(3) 0.0147(3) 0.0193(3) -0.0005(2) 0.0052(2) 0.0003(2)
C12 0.0157(3) 0.0131(3) 0.0148(3) -0.0001(2) 0.0028(2) -0.0019(2)
C13 0.0132(3) 0.0134(3) 0.0157(3) 0.0006(2) 0.0018(2) -0.0014(2)
C14 0.0148(3) 0.0132(3) 0.0160(3) -0.0007(2) 0.0031(2) -0.0005(2)
C15 0.0252(4) 0.0141(3) 0.0277(4) -0.0048(3) 0.0066(3) -0.0033(3)
C16 0.0189(3) 0.0185(3) 0.0157(3) 0.0003(2) -0.0003(2) 0.0018(2)
C17 0.0282(4) 0.0256(4) 0.0187(3) 0.0012(3) 0.0040(3) 0.0002(3)

loop_
_atom_type_symbol
_atom_type_description
_atom_type_scat_dispersion_real
_atom_type_scat_dispersion_imag
_atom_type_scat_source
C C 0.0033 0.0016 'International Tables Vol C Tables 4.2.6.8 and 6.1.1.4'
H H 0.0000 0.0000 'International Tables Vol C Tables 4.2.6.8 and 6.1.1.4'
F F 0.0171 0.0103 'International Tables Vol C Tables 4.2.6.8 and 6.1.1.4'
N N 0.0061 0.0033 'International Tables Vol C Tables 4.2.6.8 and 6.1.1.4'
O O 0.0106 0.0060 'International Tables Vol C Tables 4.2.6.8 and 6.1.1.4'

loop_
_geom_angle_atom_site_label_1
_geom_angle_atom_site_label_2
_geom_angle_atom_site_label_3
_geom_angle
_geom_angle_site_symmetry_1
_geom_angle_site_symmetry_3
_geom_angle_publ_flag
C13 N1 C14 129.75(6) . . ?
C13 N1 H1 114.5(8) . . ?
C14 N1 H1 115.7(8) . . ?
C2 C1 C6 115.17(7) . . ?
C2 C1 C14 124.62(7) . . ?
C6 C1 C14 120.21(6) . . ?
F1 C2 C3 114.83(7) . . ?
F1 C2 C1 120.27(7) . . ?
C3 C2 C1 124.89(8) . . ?
C4 C3 C2 118.68(8) . . ?
C4 C3 H3 125.3(8) . . ?
C2 C3 H3 116.0(8) . . ?
C3 C4 C5 119.28(8) . . ?
C3 C4 H4 121.9(9) . . ?
C5 C4 H4 118.8(9) . . ?
C4 C5 C6 121.67(8) . . ?
C4 C5 H5 120.3(7) . . ?
C6 C5 H5 118.0(7) . . ?
C5 C6 C1 120.25(7) . . ?
C5 C6 C7 116.03(7) . . ?
C1 C6 C7 123.67(6) . . ?
C8 C7 C12 117.52(7) . . ?
C8 C7 C6 117.61(7) . . ?
C12 C7 C6 124.86(6) . . ?
C8 C9 C10 120.15(7) . . ?
C8 C9 H9 119.3(8) . . ?
C10 C9 H9 120.6(8) . . ?
C9 C8 C7 121.75(7) . . ?
C9 C8 H8 119.6(7) . . ?
C7 C8 H8 118.6(7) . . ?
C11 C10 C9 118.94(7) . . ?
C11 C10 H10 120.2(7) . . ?
C9 C10 H10 120.8(7) . . ?
C10 C11 C12 121.21(7) . . ?
C10 C11 H11 119.8(7) . . ?
C12 C11 H11 119.0(7) . . ?
C11 C12 C7 120.43(6) . . ?
C11 C12 C13 116.10(6) . . ?
C7 C12 C13 123.45(6) . . ?
O1 C13 N1 120.65(6) . . ?
O1 C13 C12 119.56(6) . . ?
N1 C13 C12 119.77(6) . . ?
N1 C14 C15 102.37(5) . . ?
N1 C14 C1 108.11(6) . . ?
C15 C14 C1 115.47(6) . . ?
N1 C14 C16 111.11(6) . . ?
C15 C14 C16 107.74(6) . . ?
C1 C14 C16 111.69(6) . . ?
C14 C15 H15C 106.2(8) . . ?
C14 C15 H15B 112.1(8) . . ?
H15C C15 H15B 109.6(12) . . ?
C14 C15 H15A 110.5(8) . . ?
H15C C15 H15A 107.8(11) . . ?
H15B C15 H15A 110.3(11) . . ?
C17 C16 C14 113.77(6) . . ?
C17 C16 H16B 109.3(7) . . ?
C14 C16 H16B 109.5(7) . . ?
C17 C16 H16A 106.5(8) . . ?
C14 C16 H16A 111.5(7) . . ?
H16B C16 H16A 105.9(10) . . ?
C16 C17 H17C 110.0(7) . . ?
C16 C17 H17B 111.8(7) . . ?
H17C C17 H17B 107.8(10) . . ?
C16 C17 H17A 112.3(8) . . ?
H17C C17 H17A 111.2(11) . . ?
H17B C17 H17A 103.5(11) . . ?

loop_
_geom_bond_atom_site_label_1
_geom_bond_atom_site_label_2
_geom_bond_distance
_geom_bond_site_symmetry_2
_geom_bond_publ_flag
F1 C2 1.3619(10) . ?
O1 C13 1.2485(9) . ?
N1 C13 1.3407(9) . ?
N1 C14 1.4839(9) . ?
N1 H1 0.932(13) . ?
C1 C2 1.3993(10) . ?
C1 C6 1.4167(10) . ?
C1 C14 1.5422(10) . ?
C2 C3 1.3877(12) . ?
C3 C4 1.3786(14) . ?
C3 H3 1.017(14) . ?
C4 C5 1.3858(13) . ?
C4 H4 1.001(16) . ?
C5 C6 1.4081(11) . ?
C5 H5 0.960(12) . ?
C6 C7 1.4905(10) . ?
C7 C8 1.4064(10) . ?
C7 C12 1.4071(10) . ?
C9 C8 1.3895(12) . ?
C9 C10 1.3940(12) . ?
C9 H9 1.004(14) . ?
C8 H8 1.025(14) . ?
C10 C11 1.3905(11) . ?
C10 H10 0.999(13) . ?
C11 C12 1.3963(10) . ?
C11 H11 0.971(12) . ?
C12 C13 1.4895(10) . ?
C14 C15 1.5416(11) . ?
C14 C16 1.5512(10) . ?
C15 H15C 0.974(14) . ?
C15 H15B 0.948(13) . ?
C15 H15A 1.023(13) . ?
C16 C17 1.5254(11) . ?
C16 H16B 0.956(12) . ?
C16 H16A 0.941(13) . ?
C17 H17C 1.026(13) . ?
C17 H17B 1.033(13) . ?
C17 H17A 1.069(15) . ?
